data_7248392
loop_
_publ_author_name
'Zhang, Xiao-Fang'
'Du, Jiao-Xian'
'Teng, Si-Qiong'
'Liu, Hui'
'He, Juan'
'Feng, Tao'
'Liu, Ji-Kai'

_publ_section_title
;
 Carpesabrolide A, a novel meroterpenoid with anti-inflammatory activity
 from Carpesium abrotanoides
;
_journal_issue 16
_journal_name_full 'RSC Advances'
_journal_page_first 11002
_journal_page_last 11006
_journal_paper_doi 10.1039/D4RA00292J
_journal_volume 14
_journal_year 2024
_chemical_absolute_configuration ad
_chemical_formula_moiety 'C20 H22 O7'
_chemical_formula_sum 'C20 H22 O7'
_chemical_formula_weight 374.37
_space_group_crystal_system orthorhombic
_space_group_IT_number 19
_space_group_name_Hall 'P 2ac 2ab'
_space_group_name_H-M_alt 'P 21 21 21'
_atom_sites_solution_hydrogens geom
_audit_update_record
;
2023-12-04 deposited with the CCDC.	2024-03-28 downloaded from the CCDC.
;
_cell_angle_alpha 90
_cell_angle_beta 90
_cell_angle_gamma 90
_cell_formula_units_Z 4
_cell_length_a 9.8989(3)
_cell_length_b 11.3680(3)
_cell_length_c 15.8912(5)
_cell_measurement_reflns_used 9908
_cell_measurement_temperature 150.(2)
_cell_measurement_theta_max 69.9806
_cell_measurement_theta_min 4.7829
_cell_volume 1788.25(9)
_computing_cell_refinement 'SAINT V8.38A (Bruker AXS Inc., 2017)'
_computing_data_collection 'Bruker Instrument Service vV6.2.15'
_computing_data_reduction 'SAINT V8.38A (Bruker AXS Inc., 2017)'
_computing_molecular_graphics 'shelXle (C.B. Huebschle, rev 882)'
_computing_structure_refinement 'SHELXL-2017/1 (Sheldrick, 2017)'
_computing_structure_solution 'SHELXT 2014/5 (Sheldrick, 2014)'
_diffrn_ambient_temperature 150.(2)
_diffrn_detector_area_resol_mean 7.3910
_diffrn_measured_fraction_theta_full 0.995
_diffrn_measured_fraction_theta_max 0.995
_diffrn_measurement_device_type 'Bruker D8 QUEST PHOTON II'
_diffrn_radiation_monochromator 'Helixos MX multilayer Optic'
_diffrn_radiation_type 'Cu K\a'
_diffrn_radiation_wavelength 1.54178
_diffrn_reflns_av_R_equivalents 0.0552
_diffrn_reflns_av_unetI/netI 0.0386
_diffrn_reflns_limit_h_max 12
_diffrn_reflns_limit_h_min -12
_diffrn_reflns_limit_k_max 12
_diffrn_reflns_limit_k_min -13
_diffrn_reflns_limit_l_max 19
_diffrn_reflns_limit_l_min -19
_diffrn_reflns_number 16042
_diffrn_reflns_theta_full 70.04
_diffrn_reflns_theta_max 70.04
_diffrn_reflns_theta_min 4.78
_diffrn_source 'Ius Diamond'
_diffrn_source_type Microfocus
_exptl_absorpt_coefficient_mu 0.881
_exptl_absorpt_correction_T_max 0.89
_exptl_absorpt_correction_T_min 0.72
_exptl_absorpt_correction_type multi-scan
_exptl_absorpt_process_details
;
SADABS-2016/2 - Bruker AXS area detector scaling and absorption correction
;
_exptl_crystal_colour 'clear light colourless'
_exptl_crystal_density_diffrn 1.391
_exptl_crystal_density_method 'not measured'
_exptl_crystal_description block
_exptl_crystal_F_000 792
_exptl_crystal_size_max 0.360
_exptl_crystal_size_mid 0.200
_exptl_crystal_size_min 0.140
_refine_diff_density_max 0.183
_refine_diff_density_min -0.184
_refine_ls_abs_structure_details
;

Flack x determined using 1356 quotients [(I+)-(I-)]/[(I+)+(I-)]
(Parsons, Flack and Wagner, Acta Cryst. B69 (2013) 249-259).
;
_refine_ls_abs_structure_Flack 0.08(7)
_refine_ls_extinction_method none
_refine_ls_goodness_of_fit_ref 1.057
_refine_ls_hydrogen_treatment constr
_refine_ls_matrix_type full
_refine_ls_number_parameters 247
_refine_ls_number_reflns 3367
_refine_ls_number_restraints 0
_refine_ls_restrained_S_all 1.057
_refine_ls_R_factor_all 0.0310
_refine_ls_R_factor_gt 0.0295
_refine_ls_shift/su_max 0.000
_refine_ls_shift/su_mean 0.000
_refine_ls_structure_factor_coef Fsqd
_refine_ls_weighting_details 'w=1/[\s^2^(Fo^2^)+(0.0332P)^2^+0.2966P] where P=(Fo^2^+2Fc^2^)/3'
_refine_ls_weighting_scheme calc
_refine_ls_wR_factor_gt 0.0723
_refine_ls_wR_factor_ref 0.0731
_reflns_number_gt 3257
_reflns_number_total 3367
_reflns_threshold_expression 'I > 2\s(I)'
_cod_data_source_file d4ra00292j2.cif
_cod_data_source_block lzca72
_cod_depositor_comments
;
The following automatic conversions were performed:

data item '_exptl_absorpt_correction_type' value 'Multi-Scan' was
changed to 'multi-scan' in accordance with the
/home/data/users/saulius/crontab/automatic-downloads/rss-feeds/RSC/lib/dictionaries/cif_core.dic
dictionary named 'cif_core.dic' version 2.4.2 last updated on
2011-04-26.

Automatic conversion script
Id: cif_fix_values 8170 2020-07-09 18:12:32Z antanas 
;
_cod_database_code 7248392

loop_
_space_group_symop_operation_xyz
'x, y, z'
'x+1/2, -y+1/2, -z'
'-x, y+1/2, -z+1/2'
'-x+1/2, -y, z+1/2'

loop_
_atom_site_type_symbol
_atom_site_label
_atom_site_fract_x
_atom_site_fract_y
_atom_site_fract_z
_atom_site_U_iso_or_equiv
_atom_site_adp_type
_atom_site_calc_flag
_atom_site_refinement_flags_adp
_atom_site_refinement_flags_occupancy
_atom_site_refinement_flags_posn
_atom_site_occupancy
_atom_site_disorder_assembly
_atom_site_disorder_group
O O1 0.89052(14) 0.22848(13) 0.69331(10) 0.0291(3) Uani d . . . 1 . .
O O2 0.01679(14) 0.67812(15) 0.40966(10) 0.0349(4) Uani d . . . 1 . .
O O3 0.93729(17) 0.41740(15) 0.71661(13) 0.0458(5) Uani d . . . 1 . .
O O4 0.50622(12) 0.34439(12) 0.50572(8) 0.0222(3) Uani d . . . 1 . .
O O5 0.59102(15) 0.16359(14) 0.51875(12) 0.0389(4) Uani d . . . 1 . .
O O6 0.45434(14) 0.41855(13) 0.66562(8) 0.0252(3) Uani d . . . 1 . .
O O7 0.14336(12) 0.65886(13) 0.52518(9) 0.0264(3) Uani d . . . 1 . .
C C1 1.0141(2) 0.1983(2) 0.73677(16) 0.0356(5) Uani d . . . 1 . .
H H2 1.09131 0.231732 0.70646 0.053 Uiso calc U . R 1 . .
H H3 1.023234 0.112575 0.739284 0.053 Uiso calc U . R 1 . .
H H1 1.01148 0.230292 0.794025 0.053 Uiso calc U . R 1 . .
C C2 0.86492(19) 0.34340(18) 0.68815(12) 0.0240(4) Uani d . . . 1 . .
C C3 0.73061(18) 0.36545(18) 0.64561(12) 0.0221(4) Uani d . . . 1 . .
H H4 0.659333 0.316998 0.673672 0.027 Uiso calc U . R 1 . .
C C4 0.73239(18) 0.33675(17) 0.54896(12) 0.0221(4) Uani d . . . 1 . .
H H5 0.818256 0.298344 0.530405 0.027 Uiso calc U . R 1 . .
C C5 0.70957(17) 0.45801(17) 0.50759(11) 0.0208(4) Uani d . . . 1 . .
C C6 0.55286(17) 0.46450(16) 0.51983(11) 0.0189(4) Uani d . . . 1 . .
C C7 0.47930(17) 0.54334(17) 0.45820(11) 0.0199(4) Uani d . . . 1 . .
H H16 0.497582 0.515434 0.400299 0.024 Uiso calc U . R 1 . .
H H17 0.515658 0.624176 0.463122 0.024 Uiso calc U . R 1 . .
C C8 0.32695(17) 0.54688(17) 0.47208(11) 0.0192(4) Uani d . . . 1 . .
H H15 0.295143 0.465363 0.484997 0.023 Uiso calc U . R 1 . .
C C9 0.24273(17) 0.59506(16) 0.40170(12) 0.0215(4) Uani d . . . 1 . .
C C10 0.12092(18) 0.64761(17) 0.44157(13) 0.0245(4) Uani d . . . 1 . .
C C11 0.60777(19) 0.26772(18) 0.52394(13) 0.0248(4) Uani d . . . 1 . .
C C12 0.28479(18) 0.62739(17) 0.54398(12) 0.0226(4) Uani d . . . 1 . .
H H6 0.341907 0.699941 0.543477 0.027 Uiso calc U . R 1 . .
C C13 0.2870(2) 0.5735(2) 0.63043(12) 0.0310(5) Uani d . . . 1 . .
H H7 0.232988 0.500267 0.629137 0.037 Uiso calc U . R 1 . .
H H8 0.242069 0.628367 0.669894 0.037 Uiso calc U . R 1 . .
C C14 0.42716(19) 0.54442(18) 0.66513(11) 0.0235(4) Uani d . . . 1 . .
C C15 0.4589(2) 0.6085(2) 0.74615(12) 0.0297(5) Uani d . . . 1 . .
H H9 0.379573 0.606962 0.783004 0.045 Uiso calc U . R 1 . .
H H10 0.482864 0.690307 0.733537 0.045 Uiso calc U . R 1 . .
H H11 0.534918 0.569883 0.774391 0.045 Uiso calc U . R 1 . .
C C16 0.54127(18) 0.49251(16) 0.61625(11) 0.0197(4) Uani d . . . 1 . .
C C17 0.68808(19) 0.49504(17) 0.64692(12) 0.0212(4) Uani d . . . 1 . .
H H12 0.703222 0.536778 0.701507 0.025 Uiso calc U . R 1 . .
C C18 0.76290(18) 0.54658(17) 0.57143(12) 0.0227(4) Uani d . . . 1 . .
H H14 0.734615 0.628166 0.558602 0.027 Uiso calc U . R 1 . .
H H13 0.862284 0.542755 0.577859 0.027 Uiso calc U . R 1 . .
C C19 0.7624(2) 0.4673(2) 0.41831(13) 0.0311(5) Uani d . . . 1 . .
H H19 0.742593 0.545807 0.395975 0.047 Uiso calc U . R 1 . .
H H18 0.718576 0.407766 0.383079 0.047 Uiso calc U . R 1 . .
H H20 0.860328 0.454446 0.418146 0.047 Uiso calc U . R 1 . .
C C20 0.2628(2) 0.59909(19) 0.31959(13) 0.0287(4) Uani d . . . 1 . .
H H21 0.198478 0.63636 0.284158 0.034 Uiso calc U . R 1 . .
H H22 0.341661 0.564711 0.295966 0.034 Uiso calc U . R 1 . .

loop_
_atom_site_aniso_label
_atom_site_aniso_U_11
_atom_site_aniso_U_22
_atom_site_aniso_U_33
_atom_site_aniso_U_12
_atom_site_aniso_U_13
_atom_site_aniso_U_23
O1 0.0271(7) 0.0209(7) 0.0393(8) 0.0041(6) -0.0099(6) 0.0023(6)
O2 0.0211(7) 0.0443(10) 0.0393(8) 0.0102(6) -0.0046(6) 0.0004(7)
O3 0.0401(9) 0.0243(8) 0.0729(12) 0.0037(7) -0.0310(9) -0.0050(8)
O4 0.0159(6) 0.0211(7) 0.0297(6) 0.0010(5) -0.0023(5) -0.0044(5)
O5 0.0285(7) 0.0224(8) 0.0658(11) 0.0029(6) -0.0108(7) -0.0102(8)
O6 0.0243(6) 0.0252(7) 0.0261(7) 0.0008(5) 0.0072(5) 0.0029(5)
O7 0.0181(6) 0.0311(8) 0.0300(7) 0.0078(5) 0.0012(5) -0.0014(6)
C1 0.0336(12) 0.0267(12) 0.0467(13) 0.0083(8) -0.0129(10) 0.0033(9)
C2 0.0251(9) 0.0215(10) 0.0255(9) 0.0042(8) -0.0038(7) 0.0014(8)
C3 0.0192(9) 0.0225(10) 0.0246(9) -0.0001(7) 0.0000(7) 0.0022(7)
C4 0.0166(8) 0.0225(10) 0.0273(9) 0.0027(7) -0.0014(7) -0.0045(8)
C5 0.0137(8) 0.0270(10) 0.0218(9) 0.0015(7) 0.0007(6) -0.0010(7)
C6 0.0151(8) 0.0203(9) 0.0213(8) -0.0001(7) 0.0008(7) -0.0008(7)
C7 0.0162(8) 0.0254(10) 0.0181(7) 0.0025(7) 0.0000(6) 0.0001(7)
C8 0.0154(8) 0.0209(9) 0.0214(8) -0.0004(6) -0.0002(6) 0.0001(7)
C9 0.0157(8) 0.0210(10) 0.0277(9) -0.0011(7) -0.0027(7) -0.0014(7)
C10 0.0209(9) 0.0208(10) 0.0317(10) 0.0005(7) -0.0002(7) 0.0016(8)
C11 0.0190(9) 0.0235(11) 0.0319(10) 0.0036(7) -0.0014(8) -0.0056(8)
C12 0.0158(8) 0.0270(10) 0.0249(9) 0.0034(7) -0.0006(7) -0.0020(8)
C13 0.0235(10) 0.0458(13) 0.0236(10) 0.0080(9) 0.0047(8) 0.0002(9)
C14 0.0254(9) 0.0243(10) 0.0208(9) 0.0044(7) 0.0033(7) 0.0008(8)
C15 0.0317(10) 0.0352(12) 0.0221(9) 0.0056(9) 0.0026(8) -0.0047(8)
C16 0.0207(9) 0.0196(9) 0.0187(8) 0.0009(7) 0.0010(7) 0.0009(7)
C17 0.0217(9) 0.0213(10) 0.0205(8) 0.0023(7) -0.0033(7) -0.0013(7)
C18 0.0185(8) 0.0221(10) 0.0275(9) -0.0027(7) -0.0035(7) 0.0024(7)
C19 0.0202(9) 0.0498(14) 0.0233(9) 0.0011(9) 0.0031(8) 0.0007(9)
C20 0.0224(9) 0.0367(12) 0.0270(9) 0.0011(8) -0.0060(8) -0.0017(8)

loop_
_atom_type_symbol
_atom_type_description
_atom_type_scat_dispersion_real
_atom_type_scat_dispersion_imag
_atom_type_scat_source
C C 0.0181 0.0091 'International Tables Vol C Tables 4.2.6.8 and 6.1.1.4'
H H 0.0000 0.0000 'International Tables Vol C Tables 4.2.6.8 and 6.1.1.4'
O O 0.0492 0.0322 'International Tables Vol C Tables 4.2.6.8 and 6.1.1.4'

loop_
_geom_angle_atom_site_label_1
_geom_angle_atom_site_label_2
_geom_angle_atom_site_label_3
_geom_angle_site_symmetry_1
_geom_angle_site_symmetry_3
_geom_angle
_geom_angle_publ_flag
C2 O1 C1 . . 114.98(16) ?
C11 O4 C6 . . 109.44(13) ?
C16 O6 C14 . . 62.13(11) ?
C10 O7 C12 . . 109.38(14) ?
O1 C1 H2 . . 109.5 ?
O1 C1 H3 . . 109.5 ?
H2 C1 H3 . . 109.5 ?
O1 C1 H1 . . 109.5 ?
H2 C1 H1 . . 109.5 ?
H3 C1 H1 . . 109.5 ?
O3 C2 O1 . . 123.58(17) ?
O3 C2 C3 . . 125.45(19) ?
O1 C2 C3 . . 110.91(16) ?
C2 C3 C17 . . 113.25(16) ?
C2 C3 C4 . . 113.14(15) ?
C17 C3 C4 . . 102.48(15) ?
C2 C3 H4 . . 109.2 ?
C17 C3 H4 . . 109.2 ?
C4 C3 H4 . . 109.2 ?
C11 C4 C5 . . 103.39(14) ?
C11 C4 C3 . . 110.80(16) ?
C5 C4 C3 . . 103.26(15) ?
C11 C4 H5 . . 112.9 ?
C5 C4 H5 . . 112.9 ?
C3 C4 H5 . . 112.9 ?
C19 C5 C18 . . 117.21(16) ?
C19 C5 C4 . . 114.23(16) ?
C18 C5 C4 . . 104.82(14) ?
C19 C5 C6 . . 117.08(15) ?
C18 C5 C6 . . 103.27(14) ?
C4 C5 C6 . . 97.71(14) ?
O4 C6 C7 . . 107.61(14) ?
O4 C6 C5 . . 104.50(14) ?
C7 C6 C5 . . 115.10(15) ?
O4 C6 C16 . . 108.47(14) ?
C7 C6 C16 . . 118.45(15) ?
C5 C6 C16 . . 101.73(14) ?
C6 C7 C8 . . 113.44(15) ?
C6 C7 H16 . . 108.9 ?
C8 C7 H16 . . 108.9 ?
C6 C7 H17 . . 108.9 ?
C8 C7 H17 . . 108.9 ?
H16 C7 H17 . . 107.7 ?
C9 C8 C12 . . 100.83(14) ?
C9 C8 C7 . . 116.88(15) ?
C12 C8 C7 . . 113.30(15) ?
C9 C8 H15 . . 108.5 ?
C12 C8 H15 . . 108.5 ?
C7 C8 H15 . . 108.5 ?
C20 C9 C10 . . 121.94(17) ?
C20 C9 C8 . . 131.77(17) ?
C10 C9 C8 . . 106.26(16) ?
O2 C10 O7 . . 121.92(18) ?
O2 C10 C9 . . 129.23(18) ?
O7 C10 C9 . . 108.85(16) ?
O5 C11 O4 . . 121.04(17) ?
O5 C11 C4 . . 129.97(18) ?
O4 C11 C4 . . 108.99(16) ?
O7 C12 C13 . . 107.32(15) ?
O7 C12 C8 . . 104.71(14) ?
C13 C12 C8 . . 115.90(17) ?
O7 C12 H6 . . 109.6 ?
C13 C12 H6 . . 109.6 ?
C8 C12 H6 . . 109.6 ?
C12 C13 C14 . . 115.52(16) ?
C12 C13 H7 . . 108.4 ?
C14 C13 H7 . . 108.4 ?
C12 C13 H8 . . 108.4 ?
C14 C13 H8 . . 108.4 ?
H7 C13 H8 . . 107.5 ?
O6 C14 C16 . . 58.29(11) ?
O6 C14 C15 . . 115.51(16) ?
C16 C14 C15 . . 118.44(17) ?
O6 C14 C13 . . 112.47(17) ?
C16 C14 C13 . . 125.77(16) ?
C15 C14 C13 . . 113.04(17) ?
C14 C15 H9 . . 109.5 ?
C14 C15 H10 . . 109.5 ?
H9 C15 H10 . . 109.5 ?
C14 C15 H11 . . 109.5 ?
H9 C15 H11 . . 109.5 ?
H10 C15 H11 . . 109.5 ?
O6 C16 C14 . . 59.58(12) ?
O6 C16 C17 . . 113.91(15) ?
C14 C16 C17 . . 122.99(16) ?
O6 C16 C6 . . 117.28(15) ?
C14 C16 C6 . . 130.07(15) ?
C17 C16 C6 . . 104.18(14) ?
C18 C17 C3 . . 103.00(15) ?
C18 C17 C16 . . 102.55(14) ?
C3 C17 C16 . . 103.77(15) ?
C18 C17 H12 . . 115.3 ?
C3 C17 H12 . . 115.3 ?
C16 C17 H12 . . 115.3 ?
C5 C18 C17 . . 95.82(14) ?
C5 C18 H14 . . 112.6 ?
C17 C18 H14 . . 112.6 ?
C5 C18 H13 . . 112.6 ?
C17 C18 H13 . . 112.6 ?
H14 C18 H13 . . 110.1 ?
C5 C19 H19 . . 109.5 ?
C5 C19 H18 . . 109.5 ?
H19 C19 H18 . . 109.5 ?
C5 C19 H20 . . 109.5 ?
H19 C19 H20 . . 109.5 ?
H18 C19 H20 . . 109.5 ?
C9 C20 H21 . . 120.0 ?
C9 C20 H22 . . 120.0 ?
H21 C20 H22 . . 120.0 ?

loop_
_geom_bond_atom_site_label_1
_geom_bond_atom_site_label_2
_geom_bond_site_symmetry_2
_geom_bond_distance
_geom_bond_publ_flag
O1 C2 . 1.333(3) ?
O1 C1 . 1.446(2) ?
O2 C10 . 1.200(2) ?
O3 C2 . 1.194(3) ?
O4 C11 . 1.362(2) ?
O4 C6 . 1.459(2) ?
O5 C11 . 1.198(3) ?
O6 C16 . 1.436(2) ?
O6 C14 . 1.456(3) ?
O7 C10 . 1.353(2) ?
O7 C12 . 1.476(2) ?
C1 H2 . 0.98 ?
C1 H3 . 0.98 ?
C1 H1 . 0.98 ?
C2 C3 . 1.512(2) ?
C3 C17 . 1.532(3) ?
C3 C4 . 1.570(3) ?
C3 H4 . 1.0 ?
C4 C11 . 1.515(3) ?
C4 C5 . 1.544(3) ?
C4 H5 . 1.0 ?
C5 C19 . 1.516(3) ?
C5 C18 . 1.524(3) ?
C5 C6 . 1.565(2) ?
C6 C7 . 1.514(2) ?
C6 C16 . 1.569(2) ?
C7 C8 . 1.525(2) ?
C7 H16 . 0.99 ?
C7 H17 . 0.99 ?
C8 C9 . 1.499(2) ?
C8 C12 . 1.522(3) ?
C8 H15 . 1.0 ?
C9 C20 . 1.321(3) ?
C9 C10 . 1.487(3) ?
C12 C13 . 1.504(3) ?
C12 H6 . 1.0 ?
C13 C14 . 1.529(3) ?
C13 H7 . 0.99 ?
C13 H8 . 0.99 ?
C14 C16 . 1.492(3) ?
C14 C15 . 1.513(3) ?
C15 H9 . 0.98 ?
C15 H10 . 0.98 ?
C15 H11 . 0.98 ?
C16 C17 . 1.533(3) ?
C17 C18 . 1.527(3) ?
C17 H12 . 1.0 ?
C18 H14 . 0.99 ?
C18 H13 . 0.99 ?
C19 H19 . 0.98 ?
C19 H18 . 0.98 ?
C19 H20 . 0.98 ?
C20 H21 . 0.95 ?
C20 H22 . 0.95 ?

loop_
_geom_hbond_atom_site_label_D
_geom_hbond_atom_site_label_H
_geom_hbond_atom_site_label_A
_geom_hbond_site_symmetry_A
_geom_hbond_distance_DH
_geom_hbond_distance_HA
_geom_hbond_distance_DA
_geom_hbond_angle_DHA
_geom_hbond_publ_flag
C1 H3 O3 3_746 0.98 2.36 3.314(3) 164.4 ?
C4 H5 O4 2_556 1.00 2.53 3.513(2) 166.0 ?
C8 H15 O5 2_456 1.00 2.50 3.347(2) 142.6 ?
C12 H6 O2 2_566 1.00 2.34 3.272(2) 154.8 ?

loop_
_geom_torsion_atom_site_label_1
_geom_torsion_atom_site_label_2
_geom_torsion_atom_site_label_3
_geom_torsion_atom_site_label_4
_geom_torsion_site_symmetry_1
_geom_torsion_site_symmetry_2
_geom_torsion_site_symmetry_3
_geom_torsion_site_symmetry_4
_geom_torsion
_geom_torsion_publ_flag
C1 O1 C2 O3 . . . . 0.2(3) ?
C1 O1 C2 C3 . . . . -177.17(17) ?
O3 C2 C3 C17 . . . . -3.9(3) ?
O1 C2 C3 C17 . . . . 173.37(16) ?
O3 C2 C3 C4 . . . . 112.1(2) ?
O1 C2 C3 C4 . . . . -70.6(2) ?
C2 C3 C4 C11 . . . . 134.98(17) ?
C17 C3 C4 C11 . . . . -102.73(17) ?
C2 C3 C4 C5 . . . . -114.90(17) ?
C17 C3 C4 C5 . . . . 7.40(17) ?
C11 C4 C5 C19 . . . . -88.50(18) ?
C3 C4 C5 C19 . . . . 155.97(15) ?
C11 C4 C5 C18 . . . . 141.87(15) ?
C3 C4 C5 C18 . . . . 26.34(17) ?
C11 C4 C5 C6 . . . . 35.89(16) ?
C3 C4 C5 C6 . . . . -79.65(15) ?
C11 O4 C6 C7 . . . . 149.05(15) ?
C11 O4 C6 C5 . . . . 26.25(18) ?
C11 O4 C6 C16 . . . . -81.68(17) ?
C19 C5 C6 O4 . . . . 84.5(2) ?
C18 C5 C6 O4 . . . . -145.13(14) ?
C4 C5 C6 O4 . . . . -37.84(16) ?
C19 C5 C6 C7 . . . . -33.3(2) ?
C18 C5 C6 C7 . . . . 97.08(18) ?
C4 C5 C6 C7 . . . . -155.63(15) ?
C19 C5 C6 C16 . . . . -162.70(17) ?
C18 C5 C6 C16 . . . . -32.30(17) ?
C4 C5 C6 C16 . . . . 74.99(15) ?
O4 C6 C7 C8 . . . . 63.78(19) ?
C5 C6 C7 C8 . . . . 179.80(15) ?
C16 C6 C7 C8 . . . . -59.6(2) ?
C6 C7 C8 C9 . . . . -164.02(16) ?
C6 C7 C8 C12 . . . . 79.4(2) ?
C12 C8 C9 C20 . . . . 150.4(2) ?
C7 C8 C9 C20 . . . . 27.1(3) ?
C12 C8 C9 C10 . . . . -27.54(19) ?
C7 C8 C9 C10 . . . . -150.80(16) ?
C12 O7 C10 O2 . . . . -173.31(19) ?
C12 O7 C10 C9 . . . . 6.2(2) ?
C20 C9 C10 O2 . . . . 15.7(3) ?
C8 C9 C10 O2 . . . . -166.1(2) ?
C20 C9 C10 O7 . . . . -163.78(18) ?
C8 C9 C10 O7 . . . . 14.4(2) ?
C6 O4 C11 O5 . . . . 178.21(19) ?
C6 O4 C11 C4 . . . . -2.0(2) ?
C5 C4 C11 O5 . . . . 156.5(2) ?
C3 C4 C11 O5 . . . . -93.4(3) ?
C5 C4 C11 O4 . . . . -23.2(2) ?
C3 C4 C11 O4 . . . . 86.84(19) ?
C10 O7 C12 C13 . . . . -147.78(17) ?
C10 O7 C12 C8 . . . . -24.1(2) ?
C9 C8 C12 O7 . . . . 30.88(18) ?
C7 C8 C12 O7 . . . . 156.58(15) ?
C9 C8 C12 C13 . . . . 148.88(16) ?
C7 C8 C12 C13 . . . . -85.4(2) ?
O7 C12 C13 C14 . . . . -174.86(17) ?
C8 C12 C13 C14 . . . . 68.6(2) ?
C16 O6 C14 C15 . . . . -108.99(18) ?
C16 O6 C14 C13 . . . . 119.21(17) ?
C12 C13 C14 O6 . . . . -106.9(2) ?
C12 C13 C14 C16 . . . . -40.7(3) ?
C12 C13 C14 C15 . . . . 120.0(2) ?
C14 O6 C16 C17 . . . . 115.49(18) ?
C14 O6 C16 C6 . . . . -122.49(18) ?
C15 C14 C16 O6 . . . . 103.95(19) ?
C13 C14 C16 O6 . . . . -96.2(2) ?
O6 C14 C16 C17 . . . . -100.33(19) ?
C15 C14 C16 C17 . . . . 3.6(3) ?
C13 C14 C16 C17 . . . . 163.44(19) ?
O6 C14 C16 C6 . . . . 101.6(2) ?
C15 C14 C16 C6 . . . . -154.47(19) ?
C13 C14 C16 C6 . . . . 5.3(3) ?
O4 C6 C16 O6 . . . . -18.6(2) ?
C7 C6 C16 O6 . . . . 104.32(18) ?
C5 C6 C16 O6 . . . . -128.44(16) ?
O4 C6 C16 C14 . . . . -90.5(2) ?
C7 C6 C16 C14 . . . . 32.4(3) ?
C5 C6 C16 C14 . . . . 159.66(19) ?
O4 C6 C16 C17 . . . . 108.30(15) ?
C7 C6 C16 C17 . . . . -128.76(16) ?
C5 C6 C16 C17 . . . . -1.51(18) ?
C2 C3 C17 C18 . . . . 83.56(18) ?
C4 C3 C17 C18 . . . . -38.66(17) ?
C2 C3 C17 C16 . . . . -169.81(15) ?
C4 C3 C17 C16 . . . . 67.97(16) ?
O6 C16 C17 C18 . . . . 163.69(15) ?
C14 C16 C17 C18 . . . . -128.18(18) ?
C6 C16 C17 C18 . . . . 34.70(18) ?
O6 C16 C17 C3 . . . . 56.72(18) ?
C14 C16 C17 C3 . . . . 124.85(18) ?
C6 C16 C17 C3 . . . . -72.27(17) ?
C19 C5 C18 C17 . . . . -176.74(16) ?
C4 C5 C18 C17 . . . . -48.90(16) ?
C6 C5 C18 C17 . . . . 52.93(17) ?
C3 C17 C18 C5 . . . . 53.84(16) ?
C16 C17 C18 C5 . . . . -53.72(16) ?
